data_7041161
loop_
_publ_author_name
'Lei, Xiao-Wu'
'Yue, Cheng-Yang'
'Wei, Jun-Chao'
'Li, Rui-Qing'
'Li, Yan'
'Mi, Fu-Qi'

_publ_section_title
;
 Transition metal complex directed lead bromides with tunable structures
 and visible light driven photocatalytic properties.
;
_journal_issue 48
_journal_name_full 'Dalton transactions (Cambridge, England : 2003)'
_journal_page_first 19389
_journal_page_last 19398
_journal_paper_doi 10.1039/c6dt03601e
_journal_volume 45
_journal_year 2016
_chemical_formula_sum 'C30 H24 Br9 Co N6 Pb3'
_chemical_formula_weight 1868.18
_chemical_name_systematic
; 
 ? 
;
_space_group_IT_number 14
_symmetry_cell_setting monoclinic
_symmetry_space_group_name_Hall '-P 2ybc'
_symmetry_space_group_name_H-M 'P 1 21/c 1'
_atom_sites_solution_hydrogens geom
_atom_sites_solution_primary direct
_atom_sites_solution_secondary difmap
_audit_creation_method SHELXL-97
_audit_update_record
;
2016-09-15 deposited with the CCDC.
2016-11-10 downloaded from the CCDC.
;
_cell_angle_alpha 90.00
_cell_angle_beta 115.735(11)
_cell_angle_gamma 90.00
_cell_formula_units_Z 4
_cell_length_a 9.767(2)
_cell_length_b 30.947(7)
_cell_length_c 16.057(3)
_cell_measurement_reflns_used 4509
_cell_measurement_temperature 296(2)
_cell_measurement_theta_max 21.35
_cell_measurement_theta_min 2.31
_cell_volume 4372.0(16)
_computing_cell_refinement 'APEX2 Software Suite (Bruker,2005)'
_computing_data_collection 'APEX2 Software Suite (Bruker,2005)'
_computing_data_reduction 'APEX2 Software Suite (Bruker,2005)'
_computing_structure_refinement 'SHELXL-97 (Sheldrick, 2008)'
_computing_structure_solution 'SHELXS-97 (Sheldrick, 2008)'
_diffrn_ambient_temperature 296(2)
_diffrn_measured_fraction_theta_full 0.989
_diffrn_measured_fraction_theta_max 0.989
_diffrn_measurement_device_type 'Bruker SMART CCD area detector'
_diffrn_measurement_method 'phi and omega scans'
_diffrn_radiation_monochromator graphite
_diffrn_radiation_source 'fine-focus sealed tube'
_diffrn_radiation_type MoK\a
_diffrn_radiation_wavelength 0.71073
_diffrn_reflns_av_R_equivalents 0.1185
_diffrn_reflns_av_sigmaI/netI 0.1046
_diffrn_reflns_limit_h_max 12
_diffrn_reflns_limit_h_min -12
_diffrn_reflns_limit_k_max 40
_diffrn_reflns_limit_k_min -39
_diffrn_reflns_limit_l_max 20
_diffrn_reflns_limit_l_min -20
_diffrn_reflns_number 50512
_diffrn_reflns_theta_full 27.63
_diffrn_reflns_theta_max 27.63
_diffrn_reflns_theta_min 1.32
_exptl_absorpt_coefficient_mu 20.145
_exptl_absorpt_correction_T_max 0.2379
_exptl_absorpt_correction_T_min 0.1793
_exptl_absorpt_correction_type multi-scan
_exptl_absorpt_process_details 'SADABS; Bruker, 2000'
_exptl_crystal_colour orange
_exptl_crystal_density_diffrn 2.838
_exptl_crystal_density_method 'not measured'
_exptl_crystal_description block
_exptl_crystal_F_000 3335
_exptl_crystal_size_max 0.13
_exptl_crystal_size_mid 0.12
_exptl_crystal_size_min 0.10
_refine_diff_density_max 3.303
_refine_diff_density_min -2.854
_refine_diff_density_rms 0.312
_refine_ls_extinction_method SHELXL
_refine_ls_goodness_of_fit_ref 1.001
_refine_ls_hydrogen_treatment constr
_refine_ls_matrix_type full
_refine_ls_number_parameters 442
_refine_ls_number_reflns 10070
_refine_ls_number_restraints 0
_refine_ls_restrained_S_all 1.001
_refine_ls_R_factor_all 0.1258
_refine_ls_R_factor_gt 0.0664
_refine_ls_shift/su_max 0.002
_refine_ls_shift/su_mean 0.000
_refine_ls_structure_factor_coef Fsqd
_refine_ls_weighting_details 'calc w=1/[\s^2^(Fo^2^)+(0.0876P)^2^+-2.0000P] where P=(Fo^2^+2Fc^2^)/3'
_refine_ls_weighting_scheme calc
_refine_ls_wR_factor_gt 0.1467
_refine_ls_wR_factor_ref 0.1726
_reflns_number_gt 6021
_reflns_number_total 10070
_reflns_threshold_expression >2sigma(I)
_cod_data_source_file c6dt03601e2.cif
_cod_data_source_block C30N6H24CoPb3Br9
_cod_depositor_comments 'Adding full bibliography for 7041156--7041161.cif.'
_cod_original_sg_symbol_H-M P2(1)/c
_cod_database_code 7041161

loop_
_symmetry_equiv_pos_as_xyz
'x, y, z'
'-x, y+1/2, -z+1/2'
'-x, -y, -z'
'x, -y-1/2, z-1/2'

loop_
_atom_site_label
_atom_site_type_symbol
_atom_site_fract_x
_atom_site_fract_y
_atom_site_fract_z
_atom_site_U_iso_or_equiv
_atom_site_adp_type
_atom_site_occupancy
_atom_site_symmetry_multiplicity
_atom_site_calc_flag
_atom_site_refinement_flags
Co1 Co 0.0270(2) -0.35488(6) 0.15240(12) 0.0251(4) Uani 1 1 d .
N1 N -0.0998(14) -0.3118(4) 0.0657(8) 0.032(3) Uani 1 1 d .
N2 N 0.1275(15) -0.3049(4) 0.2249(9) 0.036(3) Uani 1 1 d .
N3 N -0.0942(14) -0.3580(4) 0.2210(8) 0.033(3) Uani 1 1 d .
N4 N 0.1544(13) -0.3949(4) 0.2460(8) 0.029(3) Uani 1 1 d .
N5 N -0.0737(13) -0.4039(4) 0.0745(7) 0.030(3) Uani 1 1 d .
N6 N 0.1480(13) -0.3570(4) 0.0835(8) 0.029(3) Uani 1 1 d .
C1 C -0.211(2) -0.3197(5) -0.0164(11) 0.052(5) Uani 1 1 d .
H1 H -0.2437 -0.3479 -0.0340 0.062 Uiso 1 1 calc R
C2 C -0.280(3) -0.2857(7) -0.0764(15) 0.107(10) Uani 1 1 d .
H2 H -0.3469 -0.2914 -0.1375 0.128 Uiso 1 1 calc R
C3 C -0.250(4) -0.2450(7) -0.0477(17) 0.144(16) Uani 1 1 d .
H3 H -0.3086 -0.2227 -0.0852 0.173 Uiso 1 1 calc R
C4 C -0.135(4) -0.2359(7) 0.0368(16) 0.152(17) Uani 1 1 d .
H4 H -0.1098 -0.2075 0.0570 0.183 Uiso 1 1 calc R
C5 C -0.057(2) -0.2706(6) 0.0910(12) 0.060(6) Uani 1 1 d .
C6 C 0.070(2) -0.2658(5) 0.1843(11) 0.053(5) Uani 1 1 d .
C7 C 0.126(3) -0.2279(6) 0.2238(14) 0.094(9) Uani 1 1 d .
H7 H 0.0860 -0.2021 0.1932 0.113 Uiso 1 1 calc R
C8 C 0.244(3) -0.2281(7) 0.3105(18) 0.135(14) Uani 1 1 d .
H8 H 0.2794 -0.2022 0.3414 0.162 Uiso 1 1 calc R
C9 C 0.309(3) -0.2662(7) 0.3520(18) 0.114(11) Uani 1 1 d .
H9 H 0.3962 -0.2664 0.4079 0.137 Uiso 1 1 calc R
C10 C 0.242(2) -0.3044(5) 0.3084(12) 0.051(5) Uani 1 1 d .
H10 H 0.2791 -0.3305 0.3387 0.062 Uiso 1 1 calc R
C11 C -0.2244(18) -0.3351(6) 0.2030(11) 0.046(4) Uani 1 1 d .
H11 H -0.2581 -0.3145 0.1562 0.055 Uiso 1 1 calc R
C12 C -0.305(2) -0.3421(6) 0.2527(14) 0.058(5) Uani 1 1 d .
H12 H -0.3962 -0.3276 0.2366 0.070 Uiso 1 1 calc R
C13 C -0.2543(19) -0.3696(6) 0.3252(13) 0.054(5) Uani 1 1 d .
H13 H -0.3074 -0.3738 0.3607 0.065 Uiso 1 1 calc R
C14 C -0.1199(18) -0.3914(6) 0.3444(11) 0.045(4) Uani 1 1 d .
H14 H -0.0825 -0.4108 0.3935 0.054 Uiso 1 1 calc R
C15 C -0.0399(17) -0.3850(5) 0.2924(9) 0.032(3) Uani 1 1 d .
C16 C 0.1041(17) -0.4048(4) 0.3089(10) 0.031(3) Uani 1 1 d .
C17 C 0.1901(18) -0.4301(4) 0.3853(10) 0.037(4) Uani 1 1 d .
H17 H 0.1552 -0.4364 0.4294 0.044 Uiso 1 1 calc R
C18 C 0.3265(19) -0.4458(5) 0.3945(10) 0.041(4) Uani 1 1 d .
H18 H 0.3833 -0.4636 0.4443 0.049 Uiso 1 1 calc R
C19 C 0.3820(18) -0.4356(5) 0.3308(11) 0.040(4) Uani 1 1 d .
H19 H 0.4770 -0.4452 0.3385 0.048 Uiso 1 1 calc R
C20 C 0.2921(16) -0.4110(4) 0.2558(11) 0.036(4) Uani 1 1 d .
H20 H 0.3249 -0.4050 0.2106 0.043 Uiso 1 1 calc R
C21 C -0.1897(16) -0.4279(5) 0.0772(11) 0.042(4) Uani 1 1 d .
H21 H -0.2251 -0.4216 0.1211 0.050 Uiso 1 1 calc R
C22 C -0.2556(18) -0.4618(5) 0.0145(12) 0.049(4) Uani 1 1 d .
H22 H -0.3353 -0.4776 0.0161 0.059 Uiso 1 1 calc R
C23 C -0.2036(19) -0.4712(5) -0.0473(12) 0.049(4) Uani 1 1 d .
H23 H -0.2471 -0.4936 -0.0890 0.058 Uiso 1 1 calc R
C24 C -0.0835(19) -0.4474(5) -0.0496(10) 0.043(4) Uani 1 1 d .
H24 H -0.0468 -0.4535 -0.0929 0.052 Uiso 1 1 calc R
C25 C -0.0228(16) -0.4156(4) 0.0122(9) 0.030(3) Uani 1 1 d .
C26 C 0.1098(16) -0.3889(5) 0.0201(9) 0.028(3) Uani 1 1 d .
C27 C 0.1895(19) -0.3946(6) -0.0318(11) 0.051(5) Uani 1 1 d .
H27 H 0.1626 -0.4167 -0.0754 0.061 Uiso 1 1 calc R
C28 C 0.310(2) -0.3674(7) -0.0193(13) 0.069(6) Uani 1 1 d .
H28 H 0.3658 -0.3718 -0.0530 0.082 Uiso 1 1 calc R
C29 C 0.3467(18) -0.3340(6) 0.0435(11) 0.051(5) Uani 1 1 d .
H29 H 0.4231 -0.3144 0.0505 0.061 Uiso 1 1 calc R
C30 C 0.2643(19) -0.3304(5) 0.0967(12) 0.044(4) Uani 1 1 d .
H30 H 0.2912 -0.3092 0.1421 0.052 Uiso 1 1 calc R
Pb1 Pb -0.14854(7) -0.082089(19) 0.11947(4) 0.03582(16) Uani 1 1 d .
Pb2 Pb -0.47726(8) -0.144193(19) 0.16312(4) 0.04197(18) Uani 1 1 d .
Pb3 Pb -0.67843(7) -0.032444(19) 0.21107(4) 0.03622(16) Uani 1 1 d .
Br1 Br -0.5045(4) -0.23696(7) 0.1686(2) 0.1229(13) Uani 1 1 d .
Br2 Br -0.1544(2) -0.14920(7) 0.26759(13) 0.0603(5) Uani 1 1 d .
Br3 Br -0.5128(2) -0.10922(6) 0.33186(11) 0.0536(5) Uani 1 1 d .
Br4 Br 0.1226(2) -0.11757(6) 0.09574(13) 0.0575(5) Uani 1 1 d .
Br5 Br -0.4082(2) -0.14615(6) -0.00189(11) 0.0491(4) Uani 1 1 d .
Br6 Br -0.4061(2) -0.04743(5) 0.15999(13) 0.0473(4) Uani 1 1 d .
Br7 Br -0.54039(19) 0.03731(5) 0.33320(12) 0.0466(4) Uani 1 1 d .
Br8 Br -0.2148(2) -0.02315(5) -0.03572(11) 0.0469(4) Uani 1 1 d .
Br9 Br 0.05981(19) -0.02150(6) 0.25985(11) 0.0453(4) Uani 1 1 d .

loop_
_atom_site_aniso_label
_atom_site_aniso_U_11
_atom_site_aniso_U_22
_atom_site_aniso_U_33
_atom_site_aniso_U_23
_atom_site_aniso_U_13
_atom_site_aniso_U_12
Co1 0.0245(10) 0.0294(10) 0.0223(10) 0.0024(8) 0.0112(8) 0.0034(8)
N1 0.036(7) 0.039(7) 0.020(6) 0.005(5) 0.009(6) 0.005(6)
N2 0.045(8) 0.023(6) 0.038(8) -0.007(5) 0.015(6) 0.004(6)
N3 0.040(8) 0.043(7) 0.024(7) 0.001(5) 0.021(6) 0.006(6)
N4 0.032(7) 0.027(6) 0.029(6) 0.007(5) 0.015(6) 0.004(5)
N5 0.027(7) 0.041(7) 0.016(6) 0.007(5) 0.005(5) 0.006(5)
N6 0.031(7) 0.035(7) 0.026(6) 0.003(5) 0.015(5) -0.004(5)
C1 0.068(13) 0.041(9) 0.032(10) -0.004(7) 0.008(9) 0.019(9)
C2 0.12(2) 0.073(16) 0.048(13) -0.015(11) -0.042(13) 0.021(15)
C3 0.20(3) 0.039(12) 0.072(17) 0.004(12) -0.054(19) 0.020(16)
C4 0.20(3) 0.056(14) 0.064(16) -0.028(12) -0.072(18) 0.050(17)
C5 0.083(15) 0.042(10) 0.034(10) 0.001(8) 0.004(10) 0.024(10)
C6 0.075(14) 0.029(9) 0.039(10) -0.009(7) 0.008(9) 0.005(8)
C7 0.12(2) 0.034(10) 0.061(14) -0.021(10) -0.022(14) 0.011(12)
C8 0.16(3) 0.040(13) 0.10(2) -0.041(13) -0.036(19) -0.003(15)
C9 0.10(2) 0.059(15) 0.100(19) -0.039(14) -0.032(16) 0.009(14)
C10 0.056(12) 0.031(9) 0.050(11) -0.008(8) 0.007(9) 0.004(8)
C11 0.037(9) 0.064(11) 0.045(10) 0.011(8) 0.026(8) 0.022(8)
C12 0.037(10) 0.083(14) 0.073(14) 0.003(11) 0.041(10) 0.011(10)
C13 0.036(10) 0.087(14) 0.055(12) -0.015(10) 0.033(9) -0.003(10)
C14 0.040(10) 0.067(12) 0.034(9) 0.013(8) 0.022(8) 0.004(8)
C15 0.043(9) 0.036(8) 0.020(7) -0.006(6) 0.017(7) -0.003(7)
C16 0.042(9) 0.018(7) 0.038(9) 0.006(6) 0.022(7) -0.001(6)
C17 0.051(10) 0.018(7) 0.038(9) 0.004(6) 0.017(8) 0.003(7)
C18 0.046(10) 0.043(9) 0.021(8) -0.001(7) 0.003(7) 0.003(8)
C19 0.041(10) 0.031(8) 0.047(10) -0.008(7) 0.017(8) -0.001(7)
C20 0.021(8) 0.036(8) 0.047(10) 0.007(7) 0.011(7) 0.006(6)
C21 0.024(8) 0.054(10) 0.053(10) 0.002(8) 0.022(8) -0.008(7)
C22 0.031(9) 0.047(10) 0.062(12) -0.003(9) 0.012(9) -0.018(8)
C23 0.042(10) 0.046(10) 0.053(11) -0.006(8) 0.016(9) -0.006(8)
C24 0.052(11) 0.047(10) 0.027(8) -0.009(7) 0.013(8) -0.007(8)
C25 0.035(8) 0.036(8) 0.026(8) -0.011(6) 0.019(7) -0.007(7)
C26 0.028(8) 0.043(8) 0.019(7) -0.005(6) 0.017(6) 0.001(6)
C27 0.049(11) 0.077(13) 0.041(10) -0.023(9) 0.032(9) -0.025(10)
C28 0.065(13) 0.112(17) 0.055(13) -0.023(11) 0.051(11) -0.027(12)
C29 0.028(9) 0.083(13) 0.040(10) -0.012(9) 0.014(8) -0.024(9)
C30 0.053(11) 0.035(9) 0.053(11) 0.003(7) 0.033(9) -0.008(8)
Pb1 0.0311(3) 0.0440(3) 0.0342(3) 0.0018(3) 0.0158(3) 0.0009(3)
Pb2 0.0509(4) 0.0378(3) 0.0394(4) 0.0002(3) 0.0216(3) -0.0074(3)
Pb3 0.0350(3) 0.0420(3) 0.0369(3) 0.0033(3) 0.0204(3) 0.0016(3)
Br1 0.144(3) 0.0429(13) 0.118(2) 0.0084(13) -0.004(2) -0.0320(15)
Br2 0.0454(11) 0.0727(13) 0.0539(12) 0.0098(10) 0.0133(9) 0.0063(9)
Br3 0.0497(11) 0.0797(13) 0.0356(9) 0.0098(9) 0.0226(8) -0.0004(9)
Br4 0.0530(11) 0.0563(11) 0.0553(12) 0.0002(9) 0.0162(10) 0.0080(9)
Br5 0.0560(11) 0.0565(10) 0.0386(10) -0.0076(8) 0.0240(9) -0.0064(9)
Br6 0.0542(11) 0.0350(9) 0.0686(12) 0.0028(8) 0.0415(10) 0.0014(8)
Br7 0.0394(9) 0.0523(10) 0.0526(11) -0.0041(8) 0.0242(8) 0.0026(8)
Br8 0.0493(10) 0.0467(10) 0.0427(10) -0.0041(7) 0.0182(8) 0.0023(8)
Br9 0.0375(9) 0.0601(11) 0.0424(9) -0.0093(8) 0.0212(8) -0.0075(8)

loop_
_atom_type_symbol
_atom_type_description
_atom_type_scat_dispersion_real
_atom_type_scat_dispersion_imag
_atom_type_scat_source
C C 0.0033 0.0016 'International Tables Vol C Tables 4.2.6.8 and 6.1.1.4'
H H 0.0000 0.0000 'International Tables Vol C Tables 4.2.6.8 and 6.1.1.4'
Br Br -0.2901 2.4595 'International Tables Vol C Tables 4.2.6.8 and 6.1.1.4'
Co Co 0.3494 0.9721 'International Tables Vol C Tables 4.2.6.8 and 6.1.1.4'
N N 0.0061 0.0033 'International Tables Vol C Tables 4.2.6.8 and 6.1.1.4'
Pb Pb -3.3944 10.1111 'International Tables Vol C Tables 4.2.6.8 and 6.1.1.4'

loop_
_geom_angle_atom_site_label_1
_geom_angle_atom_site_label_2
_geom_angle_atom_site_label_3
_geom_angle
_geom_angle_site_symmetry_1
_geom_angle_site_symmetry_3
N4 Co1 N2 93.3(5) . .
N4 Co1 N1 175.7(5) . .
N2 Co1 N1 83.1(5) . .
N4 Co1 N3 82.6(5) . .
N2 Co1 N3 88.5(5) . .
N1 Co1 N3 94.9(5) . .
N4 Co1 N6 94.3(5) . .
N2 Co1 N6 95.4(5) . .
N1 Co1 N6 88.4(5) . .
N3 Co1 N6 175.2(5) . .
N4 Co1 N5 88.5(5) . .
N2 Co1 N5 177.3(5) . .
N1 Co1 N5 95.1(5) . .
N3 Co1 N5 93.6(5) . .
N6 Co1 N5 82.5(5) . .
C1 N1 C5 119.4(13) . .
C1 N1 Co1 125.7(11) . .
C5 N1 Co1 114.6(10) . .
C10 N2 C6 117.6(13) . .
C10 N2 Co1 127.3(10) . .
C6 N2 Co1 115.0(10) . .
C15 N3 C11 119.4(12) . .
C15 N3 Co1 114.2(9) . .
C11 N3 Co1 126.4(10) . .
C16 N4 C20 119.4(12) . .
C16 N4 Co1 114.3(9) . .
C20 N4 Co1 126.1(10) . .
C25 N5 C21 117.2(13) . .
C25 N5 Co1 116.2(9) . .
C21 N5 Co1 126.7(10) . .
C30 N6 C26 120.3(12) . .
C30 N6 Co1 124.9(10) . .
C26 N6 Co1 114.7(9) . .
N1 C1 C2 119.6(17) . .
N1 C1 H1 120.2 . .
C2 C1 H1 120.2 . .
C3 C2 C1 120.8(19) . .
C3 C2 H2 119.6 . .
C1 C2 H2 119.6 . .
C2 C3 C4 120(2) . .
C2 C3 H3 119.9 . .
C4 C3 H3 119.9 . .
C3 C4 C5 117(2) . .
C3 C4 H4 121.4 . .
C5 C4 H4 121.4 . .
N1 C5 C4 122.0(17) . .
N1 C5 C6 114.4(14) . .
C4 C5 C6 123.3(17) . .
C7 C6 N2 123.3(17) . .
C7 C6 C5 124.1(17) . .
N2 C6 C5 112.6(13) . .
C6 C7 C8 118.1(19) . .
C6 C7 H7 121.0 . .
C8 C7 H7 121.0 . .
C7 C8 C9 120.6(19) . .
C7 C8 H8 119.7 . .
C9 C8 H8 119.7 . .
C8 C9 C10 118(2) . .
C8 C9 H9 121.0 . .
C10 C9 H9 121.0 . .
N2 C10 C9 121.9(17) . .
N2 C10 H10 119.0 . .
C9 C10 H10 119.0 . .
C12 C11 N3 120.9(16) . .
C12 C11 H11 119.5 . .
N3 C11 H11 119.5 . .
C13 C12 C11 121.3(16) . .
C13 C12 H12 119.4 . .
C11 C12 H12 119.4 . .
C12 C13 C14 116.9(15) . .
C12 C13 H13 121.5 . .
C14 C13 H13 121.5 . .
C15 C14 C13 121.7(16) . .
C15 C14 H14 119.1 . .
C13 C14 H14 119.1 . .
N3 C15 C14 119.5(14) . .
N3 C15 C16 114.5(12) . .
C14 C15 C16 126.0(14) . .
N4 C16 C17 121.1(14) . .
N4 C16 C15 114.3(12) . .
C17 C16 C15 124.5(13) . .
C18 C17 C16 118.9(14) . .
C18 C17 H17 120.5 . .
C16 C17 H17 120.5 . .
C17 C18 C19 121.1(15) . .
C17 C18 H18 119.5 . .
C19 C18 H18 119.5 . .
C20 C19 C18 117.8(15) . .
C20 C19 H19 121.1 . .
C18 C19 H19 121.1 . .
C19 C20 N4 121.5(14) . .
C19 C20 H20 119.2 . .
N4 C20 H20 119.2 . .
N5 C21 C22 120.6(15) . .
N5 C21 H21 119.7 . .
C22 C21 H21 119.7 . .
C23 C22 C21 119.7(16) . .
C23 C22 H22 120.1 . .
C21 C22 H22 120.1 . .
C22 C23 C24 120.1(16) . .
C22 C23 H23 119.9 . .
C24 C23 H23 119.9 . .
C25 C24 C23 118.2(15) . .
C25 C24 H24 120.9 . .
C23 C24 H24 120.9 . .
C24 C25 N5 124.1(14) . .
C24 C25 C26 123.8(13) . .
N5 C25 C26 112.0(11) . .
N6 C26 C27 120.4(13) . .
N6 C26 C25 114.4(11) . .
C27 C26 C25 125.1(13) . .
C26 C27 C28 120.1(15) . .
C26 C27 H27 119.9 . .
C28 C27 H27 119.9 . .
C29 C28 C27 119.7(15) . .
C29 C28 H28 120.1 . .
C27 C28 H28 120.1 . .
C28 C29 C30 117.7(15) . .
C28 C29 H29 121.1 . .
C30 C29 H29 121.1 . .
N6 C30 C29 121.6(15) . .
N6 C30 H30 119.2 . .
C29 C30 H30 119.2 . .
Br8 Pb1 Br9 94.50(5) . .
Br8 Pb1 Br4 90.06(5) . .
Br9 Pb1 Br4 88.62(5) . .
Br8 Pb1 Br6 93.69(5) . .
Br9 Pb1 Br6 88.44(5) . .
Br4 Pb1 Br6 175.40(5) . .
Br8 Pb1 Br5 92.56(5) . .
Br9 Pb1 Br5 167.28(5) . .
Br4 Pb1 Br5 101.95(5) . .
Br6 Pb1 Br5 80.56(5) . .
Br8 Pb1 Br2 167.50(5) . .
Br9 Pb1 Br2 94.24(5) . .
Br4 Pb1 Br2 99.06(5) . .
Br6 Pb1 Br2 77.63(5) . .
Br5 Pb1 Br2 77.27(5) . .
Br8 Pb1 Pb2 122.94(4) . .
Br9 Pb1 Pb2 120.19(4) . .
Br4 Pb1 Pb2 130.44(4) . .
Br6 Pb1 Pb2 48.88(3) . .
Br5 Pb1 Pb2 47.28(3) . .
Br2 Pb1 Pb2 44.59(4) . .
Br2 Pb2 Br1 91.21(8) . .
Br2 Pb2 Br5 84.47(6) . .
Br1 Pb2 Br5 93.76(9) . .
Br2 Pb2 Br3 91.13(6) . .
Br1 Pb2 Br3 106.03(9) . .
Br5 Pb2 Br3 159.83(5) . .
Br2 Pb2 Br6 82.14(5) . .
Br1 Pb2 Br6 172.56(9) . .
Br5 Pb2 Br6 82.33(5) . .
Br3 Pb2 Br6 77.56(5) . .
Br2 Pb2 Br4 161.27(6) . 1_455
Br1 Pb2 Br4 97.57(8) . 1_455
Br5 Pb2 Br4 111.27(5) . 1_455
Br3 Pb2 Br4 70.57(5) . 1_455
Br6 Pb2 Br4 89.76(5) . 1_455
Br2 Pb2 Pb1 51.20(4) . .
Br1 Pb2 Pb1 124.52(8) . .
Br5 Pb2 Pb1 50.18(4) . .
Br3 Pb2 Pb1 112.72(4) . .
Br6 Pb2 Pb1 48.33(3) . .
Br4 Pb2 Pb1 131.66(4) 1_455 .
Br2 Pb2 Pb3 114.85(5) . .
Br1 Pb2 Pb3 138.98(8) . .
Br5 Pb2 Pb3 118.62(4) . .
Br3 Pb2 Pb3 46.32(4) . .
Br6 Pb2 Pb3 47.99(3) . .
Br4 Pb2 Pb3 49.25(3) 1_455 .
Pb1 Pb2 Pb3 96.30(2) . .
Br7 Pb3 Br9 86.36(5) . 1_455
Br7 Pb3 Br3 101.05(6) . .
Br9 Pb3 Br3 101.47(5) 1_455 .
Br7 Pb3 Br8 94.46(5) . 3_455
Br9 Pb3 Br8 100.81(5) 1_455 3_455
Br3 Pb3 Br8 153.51(5) . 3_455
Br7 Pb3 Br6 95.21(5) . .
Br9 Pb3 Br6 177.99(5) 1_455 .
Br3 Pb3 Br6 77.02(5) . .
Br8 Pb3 Br6 80.33(5) 3_455 .
Br7 Pb3 Br4 167.99(5) . 1_455
Br9 Pb3 Br4 82.91(5) 1_455 1_455
Br3 Pb3 Br4 75.93(5) . 1_455
Br8 Pb3 Br4 92.85(5) 3_455 1_455
Br6 Pb3 Br4 95.40(5) . 1_455
Br7 Pb3 Pb2 129.26(4) . .
Br9 Pb3 Pb2 131.20(4) 1_455 .
Br3 Pb3 Pb2 46.80(4) . .
Br8 Pb3 Pb2 106.99(4) 3_455 .
Br6 Pb3 Pb2 46.79(3) . .
Br4 Pb3 Pb2 56.82(4) 1_455 .
Pb2 Br2 Pb1 84.21(5) . .
Pb3 Br3 Pb2 86.87(5) . .
Pb1 Br4 Pb3 88.53(5) . 1_655
Pb1 Br4 Pb2 156.77(7) . 1_655
Pb3 Br4 Pb2 73.93(4) 1_655 1_655
Pb2 Br5 Pb1 82.54(4) . .
Pb1 Br6 Pb2 82.79(4) . .
Pb1 Br6 Pb3 167.78(6) . .
Pb2 Br6 Pb3 85.22(4) . .
Pb1 Br8 Pb3 172.86(7) . 3_455
Pb1 Br9 Pb3 96.41(5) . 1_655

loop_
_geom_bond_atom_site_label_1
_geom_bond_atom_site_label_2
_geom_bond_distance
_geom_bond_site_symmetry_2
Co1 N4 1.927(11) .
Co1 N2 1.928(12) .
Co1 N1 1.937(11) .
Co1 N3 1.938(11) .
Co1 N6 1.939(11) .
Co1 N5 1.941(12) .
N1 C1 1.318(19) .
N1 C5 1.35(2) .
N2 C10 1.322(19) .
N2 C6 1.373(19) .
N3 C15 1.329(17) .
N3 C11 1.373(18) .
N4 C16 1.337(17) .
N4 C20 1.378(17) .
N5 C25 1.345(16) .
N5 C21 1.369(18) .
N6 C30 1.343(18) .
N6 C26 1.350(16) .
C1 C2 1.39(3) .
C1 H1 0.9300 .
C2 C3 1.33(3) .
C2 H2 0.9300 .
C3 C4 1.36(3) .
C3 H3 0.9300 .
C4 C5 1.39(3) .
C4 H4 0.9300 .
C5 C6 1.48(2) .
C6 C7 1.33(2) .
C7 C8 1.37(3) .
C7 H7 0.9300 .
C8 C9 1.37(3) .
C8 H8 0.9300 .
C9 C10 1.38(2) .
C9 H9 0.9300 .
C10 H10 0.9300 .
C11 C12 1.36(2) .
C11 H11 0.9300 .
C12 C13 1.35(2) .
C12 H12 0.9300 .
C13 C14 1.39(2) .
C13 H13 0.9300 .
C14 C15 1.38(2) .
C14 H14 0.9300 .
C15 C16 1.45(2) .
C16 C17 1.390(19) .
C17 C18 1.36(2) .
C17 H17 0.9300 .
C18 C19 1.39(2) .
C18 H18 0.9300 .
C19 C20 1.37(2) .
C19 H19 0.9300 .
C20 H20 0.9300 .
C21 C22 1.40(2) .
C21 H21 0.9300 .
C22 C23 1.33(2) .
C22 H22 0.9300 .
C23 C24 1.40(2) .
C23 H23 0.9300 .
C24 C25 1.340(19) .
C24 H24 0.9300 .
C25 C26 1.494(19) .
C26 C27 1.378(19) .
C27 C28 1.39(2) .
C27 H27 0.9300 .
C28 C29 1.38(2) .
C28 H28 0.9300 .
C29 C30 1.41(2) .
C29 H29 0.9300 .
C30 H30 0.9300 .
Pb1 Br8 2.9247(18) .
Pb1 Br9 2.9589(18) .
Pb1 Br4 3.040(2) .
Pb1 Br6 3.0537(18) .
Pb1 Br5 3.1414(19) .
Pb1 Br2 3.177(2) .
Pb1 Pb2 4.0555(10) .
Pb2 Br2 2.862(2) .
Pb2 Br1 2.888(2) .
Pb2 Br5 3.0050(18) .
Pb2 Br3 3.0739(19) .
Pb2 Br6 3.0795(18) .
Pb2 Br4 3.667(2) 1_455
Pb2 Pb3 4.2103(11) .
Pb3 Br7 2.8332(19) .
Pb3 Br9 3.0007(17) 1_455
Pb3 Br3 3.050(2) .
Pb3 Br8 3.0701(18) 3_455
Pb3 Br6 3.1393(18) .
Pb3 Br4 3.320(2) 1_455
Br4 Pb3 3.320(2) 1_655
Br4 Pb2 3.667(2) 1_655
Br8 Pb3 3.0700(18) 3_455
Br9 Pb3 3.0006(17) 1_655
